data_1527909
loop_
_publ_author_name
'Palenzona, A.'
'Canepa, F.'
'Cirafici, S.'

_publ_section_title
;
 The Th-Tl phase diagram and the alloying properties of thorium with the
 group 3B elements
;
_journal_name_full 'Journal of the Less-Common Metals'
_journal_page_first 311
_journal_page_last 316
_journal_volume 114
_journal_year 1985
_chemical_formula_sum 'Th Tl'
_space_group_IT_number 57
_symmetry_space_group_name_Hall '-P 2c 2b'
_symmetry_space_group_name_H-M 'P b c m'
_cell_angle_alpha 90
_cell_angle_beta 90
_cell_angle_gamma 90
_cell_formula_units_Z 12
_cell_length_a 10.77
_cell_length_b 9.932
_cell_length_c 6.554
_cell_volume 701.066
_citation_journal_id_ASTM JCOMAH
_cod_data_source_file Palenzona_JCOMAH_1985_119.cif
_cod_data_source_block Th1Tl1
_cod_original_cell_volume 701.0659
_cod_original_formula_sum 'Th1 Tl1'
_cod_database_code 1527909

loop_
_symmetry_equiv_pos_as_xyz
x,y,z
-x,-y,z+1/2
x,-y+1/2,-z
-x,y+1/2,-z+1/2
-x,-y,-z
x,y,-z-1/2
-x,y-1/2,z
x,-y-1/2,z-1/2

loop_
_atom_site_label
_atom_site_type_symbol
_atom_site_fract_x
_atom_site_fract_y
_atom_site_fract_z
_atom_site_occupancy
_atom_site_U_iso_or_equiv
Th3 Th 0.887 0.463 0.25 1 0.0
Tl3 Tl 0.853 0.131 0.25 1 0.0
Th2 Th 0.312 0.371 0.25 1 0.0
Tl1 Tl 0.074 0.25 0 1 0.0
Th1 Th 0.61 0.25 0 1 0.0
Tl2 Tl 0.409 0.043 0.25 1 0.0
